data_7701654
loop_
_publ_author_name
'Kalaiarasi, G.'
'Dharani, S.'
'Lynch, V. M.'
'Prabhakaran, R.'

_publ_section_title
;
 para metallation of 3-acetyl-chromen-2-one Schiff bases in tetranuclear
 palladacycles: focus on their biomolecular interaction and in vitro
 cytotoxicity.
;
_journal_issue 33
_journal_name_full 'Dalton transactions (Cambridge, England : 2003)'
_journal_page_first 12496
_journal_page_last 12511
_journal_paper_doi 10.1039/c9dt02663k
_journal_volume 48
_journal_year 2019
_chemical_formula_sum 'C52 H44 N12 O8 Pd4 S4'
_chemical_formula_weight 1518.83
_space_group_crystal_system tetragonal
_space_group_IT_number 88
_space_group_name_Hall '-I 4ad'
_space_group_name_H-M_alt 'I 41/a :2'
_atom_sites_solution_hydrogens geom
_audit_creation_method SHELXL-2016/6
_audit_update_record
;
2019-07-19 deposited with the CCDC.	2019-07-30 downloaded from the CCDC.
;
_cell_angle_alpha 90
_cell_angle_beta 90
_cell_angle_gamma 90
_cell_formula_units_Z 4
_cell_length_a 14.3910(17)
_cell_length_b 14.3910(17)
_cell_length_c 36.358(4)
_cell_measurement_reflns_used 4390
_cell_measurement_temperature 100(2)
_cell_measurement_theta_max 27.5
_cell_measurement_theta_min 3.00
_cell_volume 7529.8(15)
_computing_cell_refinement 'CrystalClear (Rigaku Inc., 2008)'
_computing_data_collection 'CrystalClear (Rigaku Inc., 2008)'
_computing_data_reduction 'CrystalClear (Rigaku Inc., 2008)'
_computing_molecular_graphics 'XP SHELXTL/PC, Siemens Analytical'
_computing_publication_material 'XP SHELXTL/PC, Siemens Analytical'
_computing_structure_refinement 'SHELXL-2016/6 (Sheldrick, 2015)'
_computing_structure_solution
;

SHELXT. G. M. Sheldrick (2015). Acta Cryst. A71, 3-8.
;
_diffrn_ambient_temperature 100(2)
_diffrn_measured_fraction_theta_full 0.998
_diffrn_measured_fraction_theta_max 0.999
_diffrn_measurement_device_type 'Rigaku AFC-12 with a Saturn 724+ CCD'
_diffrn_measurement_method \w-scans
_diffrn_radiation_type MoK\a
_diffrn_radiation_wavelength 0.71073
_diffrn_reflns_av_R_equivalents 0.0747
_diffrn_reflns_av_unetI/netI 0.0559
_diffrn_reflns_Laue_measured_fraction_full 0.998
_diffrn_reflns_Laue_measured_fraction_max 0.999
_diffrn_reflns_limit_h_max 15
_diffrn_reflns_limit_h_min -18
_diffrn_reflns_limit_k_max 18
_diffrn_reflns_limit_k_min -18
_diffrn_reflns_limit_l_max 47
_diffrn_reflns_limit_l_min -47
_diffrn_reflns_number 29266
_diffrn_reflns_point_group_measured_fraction_full 0.998
_diffrn_reflns_point_group_measured_fraction_max 0.999
_diffrn_reflns_theta_full 25.242
_diffrn_reflns_theta_max 27.479
_diffrn_reflns_theta_min 3.005
_diffrn_source 'sealed fine focus tube'
_exptl_absorpt_coefficient_mu 1.099
_exptl_absorpt_correction_T_max 1.00
_exptl_absorpt_correction_T_min 0.769
_exptl_absorpt_correction_type multi-scan
_exptl_absorpt_process_details
;
Abscor.  T. Higashi (2001). The Rigaku Corporation, Tokyo, Japan.
;
_exptl_crystal_colour red
_exptl_crystal_density_diffrn 1.340
_exptl_crystal_description prism
_exptl_crystal_F_000 3008
_exptl_crystal_size_max 0.16
_exptl_crystal_size_mid 0.10
_exptl_crystal_size_min 0.06
_refine_diff_density_max 0.901
_refine_diff_density_min -0.584
_refine_diff_density_rms 0.106
_refine_ls_extinction_method none
_refine_ls_goodness_of_fit_ref 1.066
_refine_ls_hydrogen_treatment constr
_refine_ls_matrix_type full
_refine_ls_number_parameters 183
_refine_ls_number_reflns 4310
_refine_ls_number_restraints 0
_refine_ls_restrained_S_all 1.066
_refine_ls_R_factor_all 0.0847
_refine_ls_R_factor_gt 0.0660
_refine_ls_shift/su_max 0.001
_refine_ls_shift/su_mean 0.000
_refine_ls_structure_factor_coef Fsqd
_refine_ls_weighting_details 'w=1/[\s^2^(Fo^2^)+(0.0210P)^2^+67.6145P] where P=(Fo^2^+2Fc^2^)/3'
_refine_ls_weighting_scheme calc
_refine_ls_wR_factor_gt 0.1060
_refine_ls_wR_factor_ref 0.1120
_reflns_Friedel_coverage 0.000
_reflns_number_gt 3416
_reflns_number_total 4310
_reflns_threshold_expression 'I > 2\s(I)'
_cod_data_source_file c9dt02663k2.cif
_cod_data_source_block PDA3
_cod_original_cell_volume 7530(2)
_cod_original_sg_symbol_H-M 'I 41/a'
_cod_database_code 7701654
_shelx_shelxl_version_number 2016/6
_shelx_space_group_comment
;
The symmetry employed for this shelxl refinement is uniquely defined
by the following loop, which should always be used as a source of
symmetry information in preference to the above space-group names.
They are only intended as comments.
;
_platon_squeeze_void_probe_radius 1.20

loop_
_space_group_symop_operation_xyz
'x, y, z'
'-x+1/2, -y, z+1/2'
'-y+3/4, x+1/4, z+1/4'
'y+3/4, -x+3/4, z+3/4'
'x+1/2, y+1/2, z+1/2'
'-x+1, -y+1/2, z+1'
'-y+5/4, x+3/4, z+3/4'
'y+5/4, -x+5/4, z+5/4'
'-x, -y, -z'
'x-1/2, y, -z-1/2'
'y-3/4, -x-1/4, -z-1/4'
'-y-3/4, x-3/4, -z-3/4'
'-x+1/2, -y+1/2, -z+1/2'
'x, y+1/2, -z'
'y-1/4, -x+1/4, -z+1/4'
'-y-1/4, x-1/4, -z-1/4'

loop_
_atom_site_label
_atom_site_type_symbol
_atom_site_fract_x
_atom_site_fract_y
_atom_site_fract_z
_atom_site_U_iso_or_equiv
_atom_site_adp_type
_atom_site_occupancy
_atom_site_site_symmetry_order
_atom_site_calc_flag
_atom_site_refinement_flags_posn
_atom_site_refinement_flags_adp
C1 C 0.6283(3) 0.7856(4) 0.72086(12) 0.0307(11) Uani 1 1 d . .
C2 C 0.6597(3) 0.8770(4) 0.73267(13) 0.0350(13) Uani 1 1 d . .
C3 C 0.6732(4) 0.9538(4) 0.70958(15) 0.0407(13) Uani 1 1 d . .
H3 H 0.663828 0.946856 0.683864 0.049 Uiso 1 1 calc R U
C4 C 0.6999(4) 1.0393(4) 0.72327(16) 0.0459(15) Uani 1 1 d . .
H4 H 0.707490 1.090619 0.707103 0.055 Uiso 1 1 calc R U
C5 C 0.7155(4) 1.0502(5) 0.76083(17) 0.0493(16) Uani 1 1 d . .
H5 H 0.734832 1.108681 0.770204 0.059 Uiso 1 1 calc R U
C6 C 0.7033(4) 0.9770(5) 0.78419(16) 0.0489(16) Uani 1 1 d . .
H6 H 0.714553 0.984045 0.809785 0.059 Uiso 1 1 calc R U
C7 C 0.6743(4) 0.8930(4) 0.77022(14) 0.0387(13) Uani 1 1 d . .
C8 C 0.6330(4) 0.7368(4) 0.78655(14) 0.0397(14) Uani 1 1 d . .
C9 C 0.6146(3) 0.7184(4) 0.74766(12) 0.0326(12) Uani 1 1 d . .
C10 C 0.5836(4) 0.6256(4) 0.73651(13) 0.0346(13) Uani 1 1 d . .
C11 C 0.5561(4) 0.5261(4) 0.65076(13) 0.0334(12) Uani 1 1 d . .
C12 C 0.5570(4) 0.5490(4) 0.76189(13) 0.0398(13) Uani 1 1 d . .
H12A H 0.519396 0.503251 0.748570 0.060 Uiso 1 1 calc R U
H12B H 0.520797 0.574356 0.782408 0.060 Uiso 1 1 calc R U
H12C H 0.613139 0.518965 0.771417 0.060 Uiso 1 1 calc R U
C13 C 0.4855(6) 0.3727(4) 0.65280(17) 0.0604(19) Uani 1 1 d . .
H13A H 0.534442 0.339977 0.666324 0.091 Uiso 1 1 calc R U
H13B H 0.456802 0.330275 0.635047 0.091 Uiso 1 1 calc R U
H13C H 0.438200 0.394860 0.670114 0.091 Uiso 1 1 calc R U
N1 N 0.5813(3) 0.6159(3) 0.70086(10) 0.0303(10) Uani 1 1 d . .
N2 N 0.5554(3) 0.5298(3) 0.68667(11) 0.0363(11) Uani 1 1 d . .
N3 N 0.5251(4) 0.4507(3) 0.63360(11) 0.0422(12) Uani 1 1 d . .
H3N H 0.529009 0.448299 0.609468 0.051 Uiso 1 1 calc R U
O1 O 0.6616(3) 0.8239(3) 0.79593(9) 0.0429(10) Uani 1 1 d . .
O2 O 0.6265(3) 0.6812(3) 0.81177(10) 0.0507(11) Uani 1 1 d . .
Pd1 Pd 0.60779(3) 0.72704(3) 0.66964(2) 0.02894(12) Uani 1 1 d . .
S1 S 0.59943(10) 0.61793(10) 0.62180(3) 0.0336(3) Uani 1 1 d . .

loop_
_atom_site_aniso_label
_atom_site_aniso_U_11
_atom_site_aniso_U_22
_atom_site_aniso_U_33
_atom_site_aniso_U_23
_atom_site_aniso_U_13
_atom_site_aniso_U_12
C1 0.024(3) 0.047(3) 0.021(2) -0.007(2) -0.0035(19) 0.009(2)
C2 0.021(3) 0.054(4) 0.030(3) -0.017(2) -0.003(2) 0.007(2)
C3 0.036(3) 0.051(4) 0.034(3) -0.007(3) -0.002(2) 0.004(3)
C4 0.045(4) 0.046(4) 0.046(3) -0.009(3) 0.002(3) 0.001(3)
C5 0.049(4) 0.051(4) 0.048(3) -0.022(3) -0.010(3) 0.000(3)
C6 0.042(4) 0.066(4) 0.038(3) -0.021(3) -0.010(3) 0.009(3)
C7 0.032(3) 0.056(4) 0.028(3) -0.006(3) -0.001(2) 0.010(3)
C8 0.031(3) 0.057(4) 0.031(3) -0.003(3) -0.003(2) 0.010(3)
C9 0.029(3) 0.048(3) 0.021(2) -0.004(2) -0.003(2) 0.011(2)
C10 0.034(3) 0.049(3) 0.021(2) -0.003(2) -0.001(2) 0.021(3)
C11 0.035(3) 0.038(3) 0.027(2) -0.004(2) 0.004(2) 0.010(2)
C12 0.043(3) 0.054(4) 0.023(2) 0.003(2) 0.001(2) 0.007(3)
C13 0.106(6) 0.037(3) 0.039(3) 0.003(3) 0.009(4) -0.006(4)
N1 0.033(2) 0.038(3) 0.0198(19) -0.0004(17) -0.0009(17) 0.009(2)
N2 0.043(3) 0.040(3) 0.026(2) 0.0036(19) -0.0001(19) 0.008(2)
N3 0.070(4) 0.032(3) 0.024(2) 0.0005(19) 0.006(2) 0.000(2)
O1 0.039(2) 0.060(3) 0.0296(18) -0.0125(18) -0.0065(17) 0.010(2)
O2 0.065(3) 0.064(3) 0.0229(18) -0.0002(19) -0.0055(19) 0.006(2)
Pd1 0.0308(2) 0.0377(2) 0.01831(16) -0.00270(16) -0.00192(15) 0.00514(18)
S1 0.0402(8) 0.0407(8) 0.0198(5) -0.0034(5) 0.0006(5) -0.0004(6)

loop_
_atom_type_symbol
_atom_type_description
_atom_type_scat_dispersion_real
_atom_type_scat_dispersion_imag
_atom_type_scat_source
C C 0.0033 0.0016 'International Tables Vol C Tables 4.2.6.8 and 6.1.1.4'
H H 0.0000 0.0000 'International Tables Vol C Tables 4.2.6.8 and 6.1.1.4'
N N 0.0061 0.0033 'International Tables Vol C Tables 4.2.6.8 and 6.1.1.4'
O O 0.0106 0.0060 'International Tables Vol C Tables 4.2.6.8 and 6.1.1.4'
Pd Pd -0.9988 1.0072 'International Tables Vol C Tables 4.2.6.8 and 6.1.1.4'
S S 0.1246 0.1234 'International Tables Vol C Tables 4.2.6.8 and 6.1.1.4'

loop_
_geom_angle_atom_site_label_1
_geom_angle_atom_site_label_2
_geom_angle_atom_site_label_3
_geom_angle
_geom_angle_site_symmetry_1
_geom_angle_site_symmetry_3
C9 C1 C2 117.8(4) . .
C9 C1 Pd1 109.2(4) . .
C2 C1 Pd1 132.8(4) . .
C7 C2 C3 115.7(5) . .
C7 C2 C1 118.9(5) . .
C3 C2 C1 125.4(5) . .
C4 C3 C2 121.7(5) . .
C4 C3 H3 119.2 . .
C2 C3 H3 119.2 . .
C3 C4 C5 119.8(6) . .
C3 C4 H4 120.1 . .
C5 C4 H4 120.1 . .
C6 C5 C4 120.2(6) . .
C6 C5 H5 119.9 . .
C4 C5 H5 119.9 . .
C5 C6 C7 119.2(5) . .
C5 C6 H6 120.4 . .
C7 C6 H6 120.4 . .
C6 C7 O1 115.1(5) . .
C6 C7 C2 123.4(6) . .
O1 C7 C2 121.5(5) . .
O2 C8 O1 116.0(5) . .
O2 C8 C9 126.4(6) . .
O1 C8 C9 117.6(5) . .
C1 C9 C8 121.8(5) . .
C1 C9 C10 119.0(4) . .
C8 C9 C10 119.2(5) . .
N1 C10 C9 112.3(5) . .
N1 C10 C12 122.1(5) . .
C9 C10 C12 125.6(4) . .
N2 C11 N3 120.0(5) . .
N2 C11 S1 123.9(4) . .
N3 C11 S1 116.2(4) . .
C10 C12 H12A 109.5 . .
C10 C12 H12B 109.5 . .
H12A C12 H12B 109.5 . .
C10 C12 H12C 109.5 . .
H12A C12 H12C 109.5 . .
H12B C12 H12C 109.5 . .
N3 C13 H13A 109.5 . .
N3 C13 H13B 109.5 . .
H13A C13 H13B 109.5 . .
N3 C13 H13C 109.5 . .
H13A C13 H13C 109.5 . .
H13B C13 H13C 109.5 . .
C10 N1 N2 118.0(4) . .
C10 N1 Pd1 118.3(4) . .
N2 N1 Pd1 123.6(3) . .
C11 N2 N1 113.8(4) . .
C11 N3 C13 122.8(5) . .
C11 N3 H3N 118.6 . .
C13 N3 H3N 118.6 . .
C8 O1 C7 122.3(4) . .
N1 Pd1 C1 80.87(19) . .
N1 Pd1 S1 174.37(12) . 12_767
C1 Pd1 S1 104.58(16) . 12_767
N1 Pd1 S1 82.87(12) . .
C1 Pd1 S1 161.58(15) . .
S1 Pd1 S1 91.95(4) 12_767 .
N1 Pd1 Pd1 88.88(12) . 6_564
C1 Pd1 Pd1 93.14(13) . 6_564
S1 Pd1 Pd1 89.39(4) 12_767 6_564
S1 Pd1 Pd1 95.12(4) . 6_564
C11 S1 Pd1 102.99(18) . 15_566
C11 S1 Pd1 94.31(17) . .
Pd1 S1 Pd1 114.53(6) 15_566 .

loop_
_geom_bond_atom_site_label_1
_geom_bond_atom_site_label_2
_geom_bond_distance
_geom_bond_site_symmetry_2
C1 C9 1.387(7) .
C1 C2 1.455(7) .
C1 Pd1 2.065(5) .
C2 C7 1.400(7) .
C2 C3 1.402(8) .
C3 C4 1.382(8) .
C3 H3 0.9500 .
C4 C5 1.393(8) .
C4 H4 0.9500 .
C5 C6 1.364(9) .
C5 H5 0.9500 .
C6 C7 1.377(8) .
C6 H6 0.9500 .
C7 O1 1.377(7) .
C8 O2 1.220(7) .
C8 O1 1.362(7) .
C8 C9 1.463(7) .
C9 C10 1.465(8) .
C10 N1 1.304(6) .
C10 C12 1.488(7) .
C11 N2 1.306(6) .
C11 N3 1.329(7) .
C11 S1 1.801(5) .
C12 H12A 0.9800 .
C12 H12B 0.9800 .
C12 H12C 0.9800 .
C13 N3 1.439(7) .
C13 H13A 0.9800 .
C13 H13B 0.9800 .
C13 H13C 0.9800 .
N1 N2 1.394(6) .
N1 Pd1 1.997(4) .
N3 H3N 0.8800 .
Pd1 S1 2.3439(14) 12_767
Pd1 S1 2.3463(13) .
Pd1 Pd1 3.1719(9) 6_564

loop_
_geom_hbond_atom_site_label_D
_geom_hbond_atom_site_label_H
_geom_hbond_atom_site_label_A
_geom_hbond_distance_DH
_geom_hbond_distance_HA
_geom_hbond_distance_DA
_geom_hbond_angle_DHA
_geom_hbond_site_symmetry_A
N3 H3N O2 0.88 2.10 2.891(6) 149.4 7_544

loop_
_geom_torsion_atom_site_label_1
_geom_torsion_atom_site_label_2
_geom_torsion_atom_site_label_3
_geom_torsion_atom_site_label_4
_geom_torsion
_geom_torsion_site_symmetry_4
C9 C1 C2 C7 -0.2(7) .
Pd1 C1 C2 C7 -174.4(4) .
C9 C1 C2 C3 -177.2(5) .
Pd1 C1 C2 C3 8.6(8) .
C7 C2 C3 C4 0.4(8) .
C1 C2 C3 C4 177.5(5) .
C2 C3 C4 C5 1.2(9) .
C3 C4 C5 C6 -1.0(9) .
C4 C5 C6 C7 -0.7(9) .
C5 C6 C7 O1 -178.4(5) .
C5 C6 C7 C2 2.4(9) .
C3 C2 C7 C6 -2.2(8) .
C1 C2 C7 C6 -179.5(5) .
C3 C2 C7 O1 178.7(5) .
C1 C2 C7 O1 1.4(8) .
C2 C1 C9 C8 -1.5(7) .
Pd1 C1 C9 C8 174.0(4) .
C2 C1 C9 C10 -179.6(4) .
Pd1 C1 C9 C10 -4.1(6) .
O2 C8 C9 C1 -177.0(5) .
O1 C8 C9 C1 2.0(7) .
O2 C8 C9 C10 1.1(8) .
O1 C8 C9 C10 -179.9(4) .
C1 C9 C10 N1 6.3(7) .
C8 C9 C10 N1 -171.9(4) .
C1 C9 C10 C12 -173.6(5) .
C8 C9 C10 C12 8.2(8) .
C9 C10 N1 N2 178.3(4) .
C12 C10 N1 N2 -1.8(7) .
C9 C10 N1 Pd1 -5.3(6) .
C12 C10 N1 Pd1 174.6(4) .
N3 C11 N2 N1 -174.2(4) .
S1 C11 N2 N1 7.1(7) .
C10 N1 N2 C11 -179.3(5) .
Pd1 N1 N2 C11 4.5(6) .
N2 C11 N3 C13 3.4(9) .
S1 C11 N3 C13 -177.9(5) .
O2 C8 O1 C7 178.3(5) .
C9 C8 O1 C7 -0.8(7) .
C6 C7 O1 C8 179.9(5) .
C2 C7 O1 C8 -0.8(8) .
N2 C11 S1 Pd1 -128.6(4) 15_566
N3 C11 S1 Pd1 52.6(4) 15_566
N2 C11 S1 Pd1 -12.2(5) .
N3 C11 S1 Pd1 169.0(4) .

loop_
_platon_squeeze_void_nr
_platon_squeeze_void_average_x
_platon_squeeze_void_average_y
_platon_squeeze_void_average_z
_platon_squeeze_void_volume
_platon_squeeze_void_count_electrons
_platon_squeeze_void_content
1 -0.118 0.714 0.248 2883 991 ' '
